data_4500184
loop_
_publ_author_name
'Zheng, Sai-Li'
'Chen, Jia-Mei'
'Zhang, Wei-Xiong'
'Lu, Tong-Bu'

_publ_section_title
;
 Structures of Polymorphic Agomelatine and Its Cocrystals with Acetic Acid
 and Ethylene Glycol
;
_journal_issue 2
_journal_name_full 'Crystal Growth &amp; Design'
_journal_page_first 466
_journal_paper_doi 10.1021/cg101234p
_journal_volume 11
_journal_year 2011
_chemical_formula_sum 'C17 H21 N O4'
_chemical_formula_weight 303.35
_chemical_name_systematic
; 
 ? 
;
_space_group_IT_number 14
_symmetry_cell_setting monoclinic
_symmetry_space_group_name_Hall '-P 2ybc'
_symmetry_space_group_name_H-M 'P 1 21/c 1'
_atom_sites_solution_hydrogens geom
_atom_sites_solution_primary direct
_atom_sites_solution_secondary difmap
_audit_creation_method SHELXL-97
_cell_angle_alpha 90.00
_cell_angle_beta 124.586(2)
_cell_angle_gamma 90.00
_cell_formula_units_Z 4
_cell_length_a 12.5852(6)
_cell_length_b 8.8884(4)
_cell_length_c 17.8848(6)
_cell_measurement_reflns_used 9189
_cell_measurement_temperature 296(2)
_cell_measurement_theta_max 27.42
_cell_measurement_theta_min 3.02
_cell_volume 1647.07(13)
_computing_structure_refinement 'SHELXL-97 (Sheldrick, 1997)'
_computing_structure_solution 'SHELXS-97 (Sheldrick, 1990)'
_diffrn_ambient_temperature 296(2)
_diffrn_measured_fraction_theta_full 0.998
_diffrn_measured_fraction_theta_max 0.998
_diffrn_measurement_device_type 'Rigaku RAXIS-RAPID Imaging Plate'
_diffrn_measurement_method \W
_diffrn_radiation_monochromator graphite
_diffrn_radiation_source 'fine-focus sealed tube'
_diffrn_radiation_type MoK\a
_diffrn_radiation_wavelength 0.71073
_diffrn_reflns_av_R_equivalents 0.0263
_diffrn_reflns_av_sigmaI/netI 0.0248
_diffrn_reflns_limit_h_max 15
_diffrn_reflns_limit_h_min -15
_diffrn_reflns_limit_k_max 10
_diffrn_reflns_limit_k_min -10
_diffrn_reflns_limit_l_max 22
_diffrn_reflns_limit_l_min -22
_diffrn_reflns_number 12268
_diffrn_reflns_theta_full 26.00
_diffrn_reflns_theta_max 26.00
_diffrn_reflns_theta_min 3.02
_exptl_absorpt_coefficient_mu 0.087
_exptl_absorpt_correction_T_max 0.9948
_exptl_absorpt_correction_T_min 0.9862
_exptl_absorpt_correction_type psi-scan
_exptl_absorpt_process_details '(North et al., 1968)'
_exptl_crystal_colour transparent
_exptl_crystal_density_diffrn 1.223
_exptl_crystal_density_method 'not measured'
_exptl_crystal_description primse
_exptl_crystal_F_000 648
_exptl_crystal_size_max 0.16
_exptl_crystal_size_mid 0.16
_exptl_crystal_size_min 0.06
_refine_diff_density_max 0.272
_refine_diff_density_min -0.199
_refine_diff_density_rms 0.048
_refine_ls_extinction_method none
_refine_ls_goodness_of_fit_ref 1.164
_refine_ls_hydrogen_treatment mixed
_refine_ls_matrix_type full
_refine_ls_number_parameters 208
_refine_ls_number_reflns 3219
_refine_ls_number_restraints 0
_refine_ls_restrained_S_all 1.164
_refine_ls_R_factor_all 0.0592
_refine_ls_R_factor_gt 0.0403
_refine_ls_shift/su_max 0.000
_refine_ls_shift/su_mean 0.000
_refine_ls_structure_factor_coef Fsqd
_refine_ls_weighting_details 'calc w=1/[\s^2^(Fo^2^)+(0.0956P)^2^+0.0000P] where P=(Fo^2^+2Fc^2^)/3'
_refine_ls_weighting_scheme calc
_refine_ls_wR_factor_gt 0.1293
_refine_ls_wR_factor_ref 0.1569
_reflns_number_gt 2316
_reflns_number_total 3219
_reflns_threshold_expression >2sigma(I)
_cod_data_source_file cg101234p_si_002.cif
_cod_data_source_block 2
_cod_depositor_comments
;
The following automatic conversions were performed:

'_symmetry_cell_setting' value 'Monoclinic' changed to 'monoclinic'
according to /home/saulius/struct/CIF-dictionaries/cif_core.dic
dictionary named 'cif_core.dic' version 2.4.1 from 2010-06-29.

Automatic conversion script
Id: cif_fix_values 1715 2011-07-08 13:25:40Z adriana 
;
_cod_original_cell_volume 1647.07(12)
_cod_original_sg_symbol_H-M P2(1)/c
_cod_database_code 4500184

loop_
_symmetry_equiv_pos_as_xyz
'x, y, z'
'-x, y+1/2, -z+1/2'
'-x, -y, -z'
'x, -y-1/2, z-1/2'

loop_
_atom_site_label
_atom_site_type_symbol
_atom_site_fract_x
_atom_site_fract_y
_atom_site_fract_z
_atom_site_U_iso_or_equiv
_atom_site_adp_type
_atom_site_occupancy
_atom_site_symmetry_multiplicity
_atom_site_calc_flag
_atom_site_refinement_flags
C1 C 0.75345(16) 0.22039(19) 0.49295(11) 0.0340(4) Uani 1 1 d .
C2 C 0.85104(18) 0.2489(2) 0.47857(11) 0.0395(4) Uani 1 1 d .
H2A H 0.8340 0.3108 0.4310 0.047 Uiso 1 1 calc R
C3 C 0.96965(17) 0.1862(2) 0.53410(12) 0.0400(4) Uani 1 1 d .
H3A H 1.0334 0.2069 0.5245 0.048 Uiso 1 1 calc R
C4 C 0.99829(15) 0.08978(18) 0.60637(10) 0.0326(4) Uani 1 1 d .
C5 C 1.12333(16) 0.0273(2) 0.66585(12) 0.0390(4) Uani 1 1 d .
H5A H 1.1883 0.0502 0.6577 0.047 Uiso 1 1 calc R
C6 C 1.14891(16) -0.0658(2) 0.73461(12) 0.0405(4) Uani 1 1 d .
H6A H 1.2316 -0.1042 0.7744 0.049 Uiso 1 1 calc R
C7 C 1.04964(16) -0.1037(2) 0.74515(11) 0.0390(4) Uani 1 1 d .
H7A H 1.0679 -0.1692 0.7916 0.047 Uiso 1 1 calc R
C8 C 0.92655(15) -0.04736(18) 0.68940(11) 0.0325(4) Uani 1 1 d .
C9 C 0.89858(14) 0.05495(18) 0.61853(10) 0.0298(4) Uani 1 1 d .
C10 C 0.77529(15) 0.12495(18) 0.56044(10) 0.0313(4) Uani 1 1 d .
H10A H 0.7098 0.1056 0.5685 0.038 Uiso 1 1 calc R
C11 C 0.54285(17) 0.2852(2) 0.45222(13) 0.0497(5) Uani 1 1 d .
H11A H 0.4689 0.3432 0.4080 0.074 Uiso 1 1 calc R
H11B H 0.5756 0.3227 0.5119 0.074 Uiso 1 1 calc R
H11C H 0.5184 0.1817 0.4482 0.074 Uiso 1 1 calc R
C12 C 0.82332(16) -0.09591(19) 0.70344(11) 0.0355(4) Uani 1 1 d .
H12A H 0.8410 -0.1978 0.7270 0.043 Uiso 1 1 calc R
H12B H 0.7400 -0.0958 0.6454 0.043 Uiso 1 1 calc R
C13 C 0.81803(15) 0.0078(2) 0.76905(11) 0.0371(4) Uani 1 1 d .
H13A H 0.8968 -0.0037 0.8292 0.044 Uiso 1 1 calc R
H13B H 0.8136 0.1113 0.7503 0.044 Uiso 1 1 calc R
C14 C 0.59119(16) 0.0350(2) 0.71440(11) 0.0385(4) Uani 1 1 d .
C15 C 0.48597(16) -0.0037(2) 0.72631(12) 0.0452(5) Uani 1 1 d .
H15A H 0.4118 -0.0387 0.6696 0.068 Uiso 1 1 calc R
H15B H 0.4632 0.0840 0.7456 0.068 Uiso 1 1 calc R
H15C H 0.5154 -0.0813 0.7713 0.068 Uiso 1 1 calc R
O1 O 0.64049(11) 0.29714(15) 0.43520(8) 0.0440(4) Uani 1 1 d .
O2 O 0.57285(11) 0.12013(16) 0.65220(8) 0.0526(4) Uani 1 1 d .
N1 N 0.70748(13) -0.02299(17) 0.77332(9) 0.0375(4) Uani 1 1 d .
H1 H 0.7163(17) -0.087(2) 0.8152(12) 0.045 Uiso 1 1 d .
C17 C 0.17194(18) 0.3779(2) 0.44624(12) 0.0495(5) Uani 1 1 d .
H17A H 0.1383 0.4548 0.4650 0.074 Uiso 1 1 calc R
H17B H 0.1045 0.3080 0.4071 0.074 Uiso 1 1 calc R
H17C H 0.2042 0.4229 0.4141 0.074 Uiso 1 1 calc R
C16 C 0.27917(15) 0.29666(19) 0.52808(11) 0.0354(4) Uani 1 1 d .
O3 O 0.37009(12) 0.24957(16) 0.51926(8) 0.0485(4) Uani 1 1 d .
H3 H 0.433(2) 0.213(3) 0.5690(17) 0.073 Uiso 1 1 d .
O4 O 0.28158(12) 0.27489(15) 0.59644(8) 0.0457(4) Uani 1 1 d .

loop_
_atom_site_aniso_label
_atom_site_aniso_U_11
_atom_site_aniso_U_22
_atom_site_aniso_U_33
_atom_site_aniso_U_23
_atom_site_aniso_U_13
_atom_site_aniso_U_12
C1 0.0346(9) 0.0358(9) 0.0348(9) -0.0017(7) 0.0216(8) -0.0005(7)
C2 0.0477(10) 0.0412(10) 0.0395(10) 0.0045(7) 0.0306(9) 0.0007(8)
C3 0.0442(10) 0.0409(10) 0.0519(10) -0.0034(8) 0.0374(9) -0.0044(8)
C4 0.0359(9) 0.0298(9) 0.0398(9) -0.0084(7) 0.0260(8) -0.0022(7)
C5 0.0367(9) 0.0375(10) 0.0516(10) -0.0088(8) 0.0303(8) -0.0016(7)
C6 0.0333(9) 0.0372(10) 0.0482(10) -0.0057(8) 0.0215(8) 0.0041(7)
C7 0.0433(10) 0.0316(10) 0.0418(9) 0.0009(7) 0.0239(8) 0.0033(7)
C8 0.0358(8) 0.0279(9) 0.0374(8) -0.0039(7) 0.0228(7) -0.0013(7)
C9 0.0338(8) 0.0267(8) 0.0314(8) -0.0051(6) 0.0200(7) -0.0021(6)
C10 0.0328(8) 0.0319(9) 0.0344(8) -0.0041(7) 0.0222(7) -0.0044(7)
C11 0.0356(10) 0.0652(14) 0.0490(11) 0.0144(9) 0.0244(9) 0.0114(9)
C12 0.0391(9) 0.0314(9) 0.0380(9) 0.0024(7) 0.0230(8) -0.0012(7)
C13 0.0328(8) 0.0433(10) 0.0351(9) -0.0003(7) 0.0192(7) -0.0039(7)
C14 0.0360(9) 0.0462(11) 0.0361(9) -0.0015(8) 0.0221(8) -0.0019(8)
C15 0.0370(9) 0.0579(13) 0.0451(10) -0.0008(8) 0.0259(8) -0.0027(8)
O1 0.0390(7) 0.0550(8) 0.0409(7) 0.0123(6) 0.0245(6) 0.0075(6)
O2 0.0423(7) 0.0702(10) 0.0512(8) 0.0215(7) 0.0302(6) 0.0134(6)
N1 0.0346(7) 0.0461(9) 0.0339(7) 0.0035(6) 0.0208(6) -0.0021(6)
C17 0.0467(10) 0.0487(12) 0.0488(11) 0.0009(9) 0.0246(9) 0.0105(9)
C16 0.0335(9) 0.0373(10) 0.0388(9) -0.0079(7) 0.0225(8) -0.0023(7)
O3 0.0411(7) 0.0731(10) 0.0404(7) 0.0118(6) 0.0285(6) 0.0173(6)
O4 0.0461(7) 0.0566(9) 0.0452(7) -0.0032(6) 0.0324(6) 0.0032(6)

loop_
_atom_type_symbol
_atom_type_description
_atom_type_scat_dispersion_real
_atom_type_scat_dispersion_imag
_atom_type_scat_source
C C 0.0033 0.0016 'International Tables Vol C Tables 4.2.6.8 and 6.1.1.4'
H H 0.0000 0.0000 'International Tables Vol C Tables 4.2.6.8 and 6.1.1.4'
N N 0.0061 0.0033 'International Tables Vol C Tables 4.2.6.8 and 6.1.1.4'
O O 0.0106 0.0060 'International Tables Vol C Tables 4.2.6.8 and 6.1.1.4'

loop_
_geom_angle_atom_site_label_1
_geom_angle_atom_site_label_2
_geom_angle_atom_site_label_3
_geom_angle
C10 C1 O1 125.07(15)
C10 C1 C2 120.74(15)
O1 C1 C2 114.18(14)
C3 C2 C1 120.10(16)
C3 C2 H2A 119.9
C1 C2 H2A 119.9
C2 C3 C4 121.38(16)
C2 C3 H3A 119.3
C4 C3 H3A 119.3
C3 C4 C5 121.33(15)
C3 C4 C9 118.75(14)
C5 C4 C9 119.91(15)
C6 C5 C4 120.52(16)
C6 C5 H5A 119.7
C4 C5 H5A 119.7
C5 C6 C7 119.63(16)
C5 C6 H6A 120.2
C7 C6 H6A 120.2
C8 C7 C6 122.46(16)
C8 C7 H7A 118.8
C6 C7 H7A 118.8
C7 C8 C9 118.86(15)
C7 C8 C12 119.60(15)
C9 C8 C12 121.54(14)
C4 C9 C10 118.79(14)
C4 C9 C8 118.55(14)
C10 C9 C8 122.66(14)
C1 C10 C9 120.13(14)
C1 C10 H10A 119.9
C9 C10 H10A 119.9
O1 C11 H11A 109.5
O1 C11 H11B 109.5
H11A C11 H11B 109.5
O1 C11 H11C 109.5
H11A C11 H11C 109.5
H11B C11 H11C 109.5
C8 C12 C13 111.77(13)
C8 C12 H12A 109.3
C13 C12 H12A 109.3
C8 C12 H12B 109.3
C13 C12 H12B 109.3
H12A C12 H12B 107.9
N1 C13 C12 112.71(14)
N1 C13 H13A 109.1
C12 C13 H13A 109.1
N1 C13 H13B 109.1
C12 C13 H13B 109.1
H13A C13 H13B 107.8
O2 C14 N1 120.18(15)
O2 C14 C15 122.23(15)
N1 C14 C15 117.59(15)
C14 C15 H15A 109.5
C14 C15 H15B 109.5
H15A C15 H15B 109.5
C14 C15 H15C 109.5
H15A C15 H15C 109.5
H15B C15 H15C 109.5
C1 O1 C11 116.84(13)
C14 N1 C13 122.55(15)
C14 N1 H1 117.8(12)
C13 N1 H1 119.6(12)
C16 C17 H17A 109.5
C16 C17 H17B 109.5
H17A C17 H17B 109.5
C16 C17 H17C 109.5
H17A C17 H17C 109.5
H17B C17 H17C 109.5
O4 C16 O3 122.90(16)
O4 C16 C17 123.46(16)
O3 C16 C17 113.63(15)
C16 O3 H3 110.9(16)

loop_
_geom_bond_atom_site_label_1
_geom_bond_atom_site_label_2
_geom_bond_distance
C1 C10 1.370(2)
C1 O1 1.373(2)
C1 C2 1.413(2)
C2 C3 1.357(3)
C2 H2A 0.9300
C3 C4 1.416(2)
C3 H3A 0.9300
C4 C5 1.420(2)
C4 C9 1.424(2)
C5 C6 1.361(3)
C5 H5A 0.9300
C6 C7 1.406(2)
C6 H6A 0.9300
C7 C8 1.375(2)
C7 H7A 0.9300
C8 C9 1.432(2)
C8 C12 1.519(2)
C9 C10 1.430(2)
C10 H10A 0.9300
C11 O1 1.428(2)
C11 H11A 0.9600
C11 H11B 0.9600
C11 H11C 0.9600
C12 C13 1.523(2)
C12 H12A 0.9700
C12 H12B 0.9700
C13 N1 1.462(2)
C13 H13A 0.9700
C13 H13B 0.9700
C14 O2 1.254(2)
C14 N1 1.329(2)
C14 C15 1.496(2)
C15 H15A 0.9600
C15 H15B 0.9600
C15 H15C 0.9600
N1 H1 0.894(19)
C17 C16 1.497(2)
C17 H17A 0.9600
C17 H17B 0.9600
C17 H17C 0.9600
C16 O4 1.221(2)
C16 O3 1.309(2)
O3 H3 0.85(2)

loop_
_geom_hbond_atom_site_label_D
_geom_hbond_atom_site_label_H
_geom_hbond_atom_site_label_A
_geom_hbond_distance_DH
_geom_hbond_distance_HA
_geom_hbond_distance_DA
_geom_hbond_angle_DHA
_geom_hbond_site_symmetry_A
O3 H3 O2 0.85(2) 1.74(2) 2.5690(17) 165(2) .
N1 H1 O4 0.894(19) 1.99(2) 2.8823(19) 174.6(17) 2_646

loop_
_geom_torsion_atom_site_label_1
_geom_torsion_atom_site_label_2
_geom_torsion_atom_site_label_3
_geom_torsion_atom_site_label_4
_geom_torsion
C10 C1 C2 C3 -2.6(3)
O1 C1 C2 C3 176.60(15)
C1 C2 C3 C4 0.9(3)
C2 C3 C4 C5 -178.35(15)
C2 C3 C4 C9 2.1(2)
C3 C4 C5 C6 -179.61(16)
C9 C4 C5 C6 0.0(2)
C4 C5 C6 C7 1.8(3)
C5 C6 C7 C8 -1.5(3)
C6 C7 C8 C9 -0.7(3)
C6 C7 C8 C12 178.64(15)
C3 C4 C9 C10 -3.3(2)
C5 C4 C9 C10 177.05(13)
C3 C4 C9 C8 177.51(14)
C5 C4 C9 C8 -2.1(2)
C7 C8 C9 C4 2.4(2)
C12 C8 C9 C4 -176.90(14)
C7 C8 C9 C10 -176.69(14)
C12 C8 C9 C10 4.0(2)
O1 C1 C10 C9 -177.89(14)
C2 C1 C10 C9 1.2(2)
C4 C9 C10 C1 1.8(2)
C8 C9 C10 C1 -179.12(15)
C7 C8 C12 C13 90.17(18)
C9 C8 C12 C13 -90.52(18)
C8 C12 C13 N1 171.50(13)
C10 C1 O1 C11 5.4(2)
C2 C1 O1 C11 -173.77(15)
O2 C14 N1 C13 -0.2(3)
C15 C14 N1 C13 -179.46(15)
C12 C13 N1 C14 -84.6(2)

loop_
_cod_related_entry_id
_cod_related_entry_database
_cod_related_entry_code
1 ChemSpider 30661280
